data_7704476
loop_
_publ_author_name
'Mart\'in-Encinas, Endika'
'Conejo-Rodr\'iguez, Ver\'onica'
'Miguel, Jes\'us A'
'Mart\'inez-Ilarduya, Jes\'us M'
'Rubiales, Gloria'
'Knudsen, Birgitta R.'
'Palacios, Francisco'
'Alonso, Concepci\'on'

_publ_section_title
;
 Novel phosphine sulphide gold(i) complexes: topoisomerase I inhibitors
 and antiproliferative agents.
;
_journal_issue 23
_journal_name_full 'Dalton transactions (Cambridge, England : 2003)'
_journal_page_first 7852
_journal_page_last 7861
_journal_paper_doi 10.1039/d0dt01467b
_journal_volume 49
_journal_year 2020
_chemical_formula_moiety 'C43 H26 Au F5 N P S'
_chemical_formula_sum 'C43 H26 Au F5 N P S'
_chemical_formula_weight 911.64
_space_group_crystal_system triclinic
_space_group_IT_number 2
_space_group_name_Hall '-P 1'
_space_group_name_H-M_alt 'P -1'
_atom_sites_solution_hydrogens geom
_audit_creation_date 2019-04-08
_audit_creation_method
;
Olex2 1.2
(compiled May 18 2018 14:05:52 for OlexSys, GUI svn.r5506)
;
_audit_update_record
;
2020-04-08 deposited with the CCDC.	2020-05-15 downloaded from the CCDC.
;
_cell_angle_alpha 79.195(3)
_cell_angle_beta 78.797(3)
_cell_angle_gamma 88.661(3)
_cell_formula_units_Z 2
_cell_length_a 8.9368(3)
_cell_length_b 13.7072(6)
_cell_length_c 15.0808(5)
_cell_measurement_reflns_used 4893
_cell_measurement_temperature 293(2)
_cell_measurement_theta_max 25.6960
_cell_measurement_theta_min 3.7630
_cell_volume 1779.88(12)
_computing_cell_refinement 'CrysAlisPro 1.171.39.45g (Rigaku OD, 2018)'
_computing_data_collection 'CrysAlisPro 1.171.39.45g (Rigaku OD, 2018)'
_computing_data_reduction 'CrysAlisPro 1.171.39.45g (Rigaku OD, 2018)'
_computing_molecular_graphics 'Olex2 (Dolomanov et al., 2009)'
_computing_publication_material 'Olex2 (Dolomanov et al., 2009)'
_computing_structure_refinement 'ShelXL (Sheldrick, 2015)'
_diffrn_ambient_temperature 293.0
_diffrn_detector 'CCD plate'
_diffrn_detector_area_resol_mean 10.4757
_diffrn_detector_type Atlas
_diffrn_measured_fraction_theta_full 0.997
_diffrn_measured_fraction_theta_max 0.818
_diffrn_measurement_details
;
List of Runs (angles in degrees, time in seconds):

  # Type    Start    End  Width  t~exp~   \w     \q     \k     \f   Frames
#--------------------------------------------------------------------------
  1  \w    -33.00  54.00   1.00   16.55    --  -10.64  57.00-150.00   87
  2  \w    -84.00  18.00   1.00   16.55    --  -10.64 -57.00  60.00  102
  3  \w    -12.00  79.00   1.00   16.55    --   12.20  77.00 -30.00   91
;
_diffrn_measurement_device 'four-circle diffractometer'
_diffrn_measurement_device_type 'SuperNova, Dual, Cu at home/near, Atlas'
_diffrn_measurement_method '\w scans'
_diffrn_orient_matrix_type 'CrysAlisPro convention (1999,Acta A55,543-557)'
_diffrn_orient_matrix_UB_11 -0.0035301000
_diffrn_orient_matrix_UB_12 -0.0431787000
_diffrn_orient_matrix_UB_13 0.0346706000
_diffrn_orient_matrix_UB_21 0.0046649000
_diffrn_orient_matrix_UB_22 -0.0301832000
_diffrn_orient_matrix_UB_23 -0.0338208000
_diffrn_orient_matrix_UB_31 0.0807055000
_diffrn_orient_matrix_UB_32 0.0005713000
_diffrn_orient_matrix_UB_33 -0.0059911000
_diffrn_radiation_monochromator mirror
_diffrn_radiation_probe x-ray
_diffrn_radiation_type MoK\a
_diffrn_radiation_wavelength 0.71073
_diffrn_reflns_av_R_equivalents 0.0289
_diffrn_reflns_av_unetI/netI 0.0659
_diffrn_reflns_Laue_measured_fraction_full 0.997
_diffrn_reflns_Laue_measured_fraction_max 0.818
_diffrn_reflns_limit_h_max 11
_diffrn_reflns_limit_h_min -12
_diffrn_reflns_limit_k_max 17
_diffrn_reflns_limit_k_min -16
_diffrn_reflns_limit_l_max 20
_diffrn_reflns_limit_l_min -20
_diffrn_reflns_number 13693
_diffrn_reflns_point_group_measured_fraction_full 0.997
_diffrn_reflns_point_group_measured_fraction_max 0.818
_diffrn_reflns_theta_full 25.242
_diffrn_reflns_theta_max 29.744
_diffrn_reflns_theta_min 3.398
_diffrn_source 'micro-focus sealed X-ray tube'
_diffrn_source_type 'SuperNova (Mo) X-ray Source'
_exptl_absorpt_coefficient_mu 4.296
_exptl_absorpt_correction_T_max 1.000
_exptl_absorpt_correction_T_min 0.436
_exptl_absorpt_correction_type gaussian
_exptl_absorpt_process_details
;
CrysAlisPro 1.171.39.45g (Rigaku Oxford Diffraction, 2018)
Numerical absorption correction based on gaussian integration over
			a multifaceted crystal model
Empirical absorption correction using spherical harmonics,
 implemented in SCALE3 ABSPACK scaling algorithm.
;
_exptl_crystal_colour colourless
_exptl_crystal_colour_primary colourless
_exptl_crystal_density_diffrn 1.701
_exptl_crystal_description block
_exptl_crystal_F_000 892
_exptl_crystal_size_max 0.294
_exptl_crystal_size_mid 0.18
_exptl_crystal_size_min 0.051
_refine_diff_density_max 0.982
_refine_diff_density_min -0.818
_refine_diff_density_rms 0.113
_refine_ls_extinction_method none
_refine_ls_goodness_of_fit_ref 1.047
_refine_ls_hydrogen_treatment constr
_refine_ls_matrix_type full
_refine_ls_number_parameters 469
_refine_ls_number_reflns 8294
_refine_ls_number_restraints 0
_refine_ls_restrained_S_all 1.047
_refine_ls_R_factor_all 0.0736
_refine_ls_R_factor_gt 0.0441
_refine_ls_shift/su_max 0.001
_refine_ls_shift/su_mean 0.000
_refine_ls_structure_factor_coef Fsqd
_refine_ls_weighting_details 'w=1/[\s^2^(Fo^2^)+(0.0317P)^2^] where P=(Fo^2^+2Fc^2^)/3'
_refine_ls_weighting_scheme calc
_refine_ls_wR_factor_gt 0.0766
_refine_ls_wR_factor_ref 0.0892
_reflns_Friedel_coverage 0.000
_reflns_number_gt 6035
_reflns_number_total 8294
_reflns_threshold_expression 'I > 2\s(I)'
_cod_data_source_file d0dt01467b2.cif
_cod_data_source_block 8
_cod_depositor_comments 'Adding full bibliography for 7704474--7704476.cif.'
_cod_database_code 7704476
_shelx_shelxl_version_number 2014/7
_chemical_oxdiff_formula 'C43 H26 Au F5 N P S'
_chemical_oxdiff_usercomment colourless
_shelx_space_group_comment
;
The symmetry employed for this shelxl refinement is uniquely defined
by the following loop, which should always be used as a source of
symmetry information in preference to the above space-group names.
They are only intended as comments.
;
_shelx_estimated_absorpt_t_max 0.811
_shelx_estimated_absorpt_t_min 0.365
_reflns_odcompleteness_completeness 99.74
_reflns_odcompleteness_iscentric 1
_reflns_odcompleteness_theta 26.32
_olex2_refinement_description
;
1. Fixed Uiso
 At 1.2 times of:
  All C(H) groups
2.a Aromatic/amide H refined with riding coordinates:
 C8(H8), C9(H9), C10(H10), C11(H11), C12(H12), C14(H14), C15(H15), C16(H16),
 C17(H17), C18(H18), C20(H20), C21(H21), C22(H22), C26(H26), C29(H29), C30(H30),
  C31(H31), C32(H32), C33(H33), C35(H35), C37(H37), C38(H38), C39(H39),
 C40(H40), C42(H42), C43(H43)
;
_olex2_submission_special_instructions 'No special instructions were received'
_oxdiff_exptl_absorpt_empirical_details
;
Empirical correction (ABSPACK) includes:
- Absorption correction using spherical harmonics
- Frame scaling
;
_oxdiff_exptl_absorpt_empirical_full_max 1.433
_oxdiff_exptl_absorpt_empirical_full_min 0.667

loop_
_space_group_symop_operation_xyz
'x, y, z'
'-x, -y, -z'

loop_
_atom_site_label
_atom_site_type_symbol
_atom_site_fract_x
_atom_site_fract_y
_atom_site_fract_z
_atom_site_U_iso_or_equiv
_atom_site_adp_type
_atom_site_occupancy
_atom_site_site_symmetry_order
_atom_site_calc_flag
_atom_site_refinement_flags_posn
_atom_site_refinement_flags_adp
_atom_site_refinement_flags_occupancy
_atom_site_disorder_assembly
_atom_site_disorder_group
Au1 Au 0.07888(2) 0.69082(2) 0.98004(2) 0.04834(9) Uani 1 1 d . . . . .
C1 C -0.0457(5) 0.8166(4) 0.9792(3) 0.0452(12) Uani 1 1 d . . . . .
C2 C -0.1587(6) 0.8296(4) 1.0528(3) 0.0536(14) Uani 1 1 d . . . . .
C3 C -0.2445(6) 0.9155(4) 1.0533(3) 0.0486(14) Uani 1 1 d . . . . .
C4 C -0.2200(7) 0.9895(4) 0.9795(4) 0.0612(16) Uani 1 1 d . . . . .
C5 C -0.1081(7) 0.9815(5) 0.9057(4) 0.0645(16) Uani 1 1 d . . . . .
C6 C -0.0248(7) 0.8954(5) 0.9080(4) 0.0600(15) Uani 1 1 d . . . . .
C7 C 0.4713(5) 0.6663(4) 0.8322(3) 0.0363(11) Uani 1 1 d . . . . .
C8 C 0.6263(5) 0.6503(4) 0.8257(3) 0.0463(13) Uani 1 1 d . . . . .
H8 H 0.6639 0.5861 0.8302 0.056 Uiso 1 1 calc R . . . .
C9 C 0.7254(7) 0.7305(5) 0.8127(4) 0.0630(16) Uani 1 1 d . . . . .
H9 H 0.8293 0.7196 0.8094 0.076 Uiso 1 1 calc R . . . .
C10 C 0.6722(7) 0.8247(5) 0.8045(4) 0.0676(16) Uani 1 1 d . . . . .
H10 H 0.7395 0.8781 0.7943 0.081 Uiso 1 1 calc R . . . .
C11 C 0.5161(7) 0.8407(5) 0.8117(4) 0.0652(16) Uani 1 1 d . . . . .
H11 H 0.4791 0.9051 0.8067 0.078 Uiso 1 1 calc R . . . .
C12 C 0.4174(6) 0.7625(4) 0.8261(3) 0.0522(13) Uani 1 1 d . . . . .
H12 H 0.3133 0.7737 0.8318 0.063 Uiso 1 1 calc R . . . .
C13 C 0.2114(5) 0.5776(4) 0.7780(3) 0.0377(11) Uani 1 1 d . . . . .
C14 C 0.0949(6) 0.5085(5) 0.7935(4) 0.0581(15) Uani 1 1 d . . . . .
H14 H 0.0852 0.4564 0.8437 0.070 Uiso 1 1 calc R . . . .
C15 C -0.0079(7) 0.5165(6) 0.7344(5) 0.082(2) Uani 1 1 d . . . . .
H15 H -0.0862 0.4697 0.7455 0.098 Uiso 1 1 calc R . . . .
C16 C 0.0045(7) 0.5909(7) 0.6617(5) 0.080(2) Uani 1 1 d . . . . .
H16 H -0.0648 0.5950 0.6225 0.096 Uiso 1 1 calc R . . . .
C17 C 0.1179(8) 0.6608(6) 0.6447(4) 0.080(2) Uani 1 1 d . . . . .
H17 H 0.1244 0.7132 0.5950 0.096 Uiso 1 1 calc R . . . .
C18 C 0.2245(6) 0.6533(5) 0.7026(3) 0.0571(15) Uani 1 1 d . . . . .
H18 H 0.3041 0.6994 0.6900 0.069 Uiso 1 1 calc R . . . .
C19 C 0.4455(5) 0.4501(4) 0.8494(3) 0.0374(11) Uani 1 1 d . . . . .
C20 C 0.4421(6) 0.3763(4) 0.9240(3) 0.0479(13) Uani 1 1 d . . . . .
H20 H 0.3845 0.3842 0.9805 0.057 Uiso 1 1 calc R . . . .
C21 C 0.5232(6) 0.2892(4) 0.9172(3) 0.0538(14) Uani 1 1 d . . . . .
H21 H 0.5236 0.2411 0.9696 0.065 Uiso 1 1 calc R . . . .
C22 C 0.6017(6) 0.2741(4) 0.8344(3) 0.0472(13) Uani 1 1 d . . . . .
H22 H 0.6540 0.2152 0.8304 0.057 Uiso 1 1 calc R . . . .
C23 C 0.6047(5) 0.3470(3) 0.7544(3) 0.0379(11) Uani 1 1 d . . . . .
C24 C 0.5320(5) 0.4378(3) 0.7620(3) 0.0332(10) Uani 1 1 d . . . . .
C25 C 0.6254(5) 0.5064(3) 0.6095(3) 0.0337(10) Uani 1 1 d . . . . .
C26 C 0.6944(5) 0.4163(4) 0.5959(3) 0.0391(11) Uani 1 1 d . . . . .
H26 H 0.7488 0.4113 0.5377 0.047 Uiso 1 1 calc R . . . .
C27 C 0.6841(5) 0.3359(4) 0.6650(3) 0.0377(11) Uani 1 1 d . . . . .
C28 C 0.7483(5) 0.2400(4) 0.6447(3) 0.0390(11) Uani 1 1 d . . . . .
C29 C 0.8949(5) 0.2347(4) 0.5955(3) 0.0486(13) Uani 1 1 d . . . . .
H29 H 0.9574 0.2911 0.5785 0.058 Uiso 1 1 calc R . . . .
C30 C 0.9494(7) 0.1459(5) 0.5713(4) 0.0614(16) Uani 1 1 d . . . . .
H30 H 1.0486 0.1429 0.5388 0.074 Uiso 1 1 calc R . . . .
C31 C 0.8580(7) 0.0622(5) 0.5950(4) 0.0658(17) Uani 1 1 d . . . . .
H31 H 0.8941 0.0029 0.5781 0.079 Uiso 1 1 calc R . . . .
C32 C 0.7126(7) 0.0676(4) 0.6439(4) 0.0625(15) Uani 1 1 d . . . . .
H32 H 0.6503 0.0111 0.6603 0.075 Uiso 1 1 calc R . . . .
C33 C 0.6575(6) 0.1546(4) 0.6689(3) 0.0520(14) Uani 1 1 d . . . . .
H33 H 0.5587 0.1566 0.7022 0.062 Uiso 1 1 calc R . . . .
C34 C 0.6443(5) 0.5953(4) 0.5357(3) 0.0366(11) Uani 1 1 d . . . . .
C35 C 0.6232(5) 0.6878(4) 0.5573(3) 0.0406(12) Uani 1 1 d . . . . .
H35 H 0.5901 0.6934 0.6185 0.049 Uiso 1 1 calc R . . . .
C36 C 0.6503(5) 0.7755(4) 0.4891(3) 0.0407(11) Uani 1 1 d . . . . .
C37 C 0.6325(6) 0.8706(4) 0.5109(4) 0.0540(14) Uani 1 1 d . . . . .
H37 H 0.5974 0.8774 0.5716 0.065 Uiso 1 1 calc R . . . .
C38 C 0.6661(6) 0.9530(5) 0.4442(4) 0.0623(16) Uani 1 1 d . . . . .
H38 H 0.6532 1.0157 0.4596 0.075 Uiso 1 1 calc R . . . .
C39 C 0.7196(6) 0.9441(5) 0.3530(4) 0.0628(16) Uani 1 1 d . . . . .
H39 H 0.7426 1.0011 0.3082 0.075 Uiso 1 1 calc R . . . .
C40 C 0.7387(6) 0.8536(5) 0.3287(4) 0.0583(15) Uani 1 1 d . . . . .
H40 H 0.7757 0.8490 0.2676 0.070 Uiso 1 1 calc R . . . .
C41 C 0.7023(5) 0.7648(4) 0.3966(3) 0.0430(12) Uani 1 1 d . . . . .
C42 C 0.7209(6) 0.6707(4) 0.3753(3) 0.0505(14) Uani 1 1 d . . . . .
H42 H 0.7525 0.6641 0.3142 0.061 Uiso 1 1 calc R . . . .
C43 C 0.6936(5) 0.5876(4) 0.4420(3) 0.0425(12) Uani 1 1 d . . . . .
H43 H 0.7076 0.5253 0.4260 0.051 Uiso 1 1 calc R . . . .
F2 F -0.1878(4) 0.7573(3) 1.1288(2) 0.0727(10) Uani 1 1 d . . . . .
F3 F -0.3581(4) 0.9209(3) 1.1260(2) 0.0901(12) Uani 1 1 d . . . . .
F4 F -0.3041(5) 1.0716(3) 0.9790(3) 0.0953(13) Uani 1 1 d . . . . .
F5 F -0.0823(5) 1.0554(3) 0.8335(3) 0.1065(15) Uani 1 1 d . . . . .
F6 F 0.0822(5) 0.8895(3) 0.8321(2) 0.1054(15) Uani 1 1 d . . . . .
N1 N 0.5416(4) 0.5164(3) 0.6910(2) 0.0336(8) Uani 1 1 d . . . . .
P1 P 0.33990(13) 0.56298(10) 0.85809(7) 0.0359(3) Uani 1 1 d . . . . .
S1 S 0.21850(15) 0.54613(11) 0.98772(8) 0.0487(3) Uani 1 1 d . . . . .

loop_
_atom_site_aniso_label
_atom_site_aniso_U_11
_atom_site_aniso_U_22
_atom_site_aniso_U_33
_atom_site_aniso_U_23
_atom_site_aniso_U_13
_atom_site_aniso_U_12
Au1 0.05176(13) 0.04748(15) 0.04029(11) -0.00667(9) 0.00247(9) 0.00491(10)
C1 0.046(3) 0.043(3) 0.047(3) -0.015(2) -0.004(2) 0.003(2)
C2 0.066(3) 0.046(4) 0.047(3) -0.009(3) -0.006(3) 0.007(3)
C3 0.050(3) 0.052(4) 0.041(3) -0.012(3) 0.001(2) 0.017(3)
C4 0.075(4) 0.047(4) 0.063(3) -0.006(3) -0.020(3) 0.017(3)
C5 0.080(4) 0.052(4) 0.057(3) 0.009(3) -0.019(3) 0.001(3)
C6 0.064(4) 0.060(4) 0.048(3) 0.000(3) -0.001(3) 0.004(3)
C7 0.043(3) 0.033(3) 0.029(2) -0.004(2) -0.001(2) 0.003(2)
C8 0.046(3) 0.048(4) 0.047(3) -0.013(3) -0.010(2) 0.001(3)
C9 0.052(3) 0.067(5) 0.071(4) -0.014(3) -0.010(3) -0.007(3)
C10 0.077(4) 0.047(4) 0.077(4) -0.008(3) -0.011(3) -0.026(3)
C11 0.079(4) 0.041(4) 0.068(4) -0.007(3) 0.002(3) 0.000(3)
C12 0.053(3) 0.041(4) 0.056(3) -0.004(3) 0.001(3) -0.003(3)
C13 0.034(2) 0.039(3) 0.038(2) -0.008(2) 0.000(2) 0.006(2)
C14 0.053(3) 0.066(4) 0.054(3) -0.013(3) -0.002(3) -0.007(3)
C15 0.054(4) 0.110(7) 0.089(5) -0.041(5) -0.010(4) -0.009(4)
C16 0.053(4) 0.126(7) 0.075(4) -0.041(5) -0.029(4) 0.019(4)
C17 0.086(5) 0.097(6) 0.058(4) -0.004(4) -0.029(4) 0.029(5)
C18 0.054(3) 0.065(4) 0.049(3) -0.002(3) -0.010(3) 0.005(3)
C19 0.043(3) 0.033(3) 0.034(2) -0.003(2) -0.005(2) 0.003(2)
C20 0.063(3) 0.042(3) 0.034(2) -0.002(2) -0.003(2) -0.001(3)
C21 0.082(4) 0.034(3) 0.041(3) 0.004(2) -0.013(3) 0.011(3)
C22 0.062(3) 0.033(3) 0.045(3) -0.005(2) -0.011(3) 0.011(3)
C23 0.043(3) 0.031(3) 0.038(2) -0.003(2) -0.010(2) 0.005(2)
C24 0.038(2) 0.030(3) 0.032(2) -0.007(2) -0.0084(19) 0.004(2)
C25 0.036(2) 0.029(3) 0.036(2) -0.004(2) -0.007(2) -0.004(2)
C26 0.039(2) 0.039(3) 0.035(2) -0.007(2) 0.002(2) 0.001(2)
C27 0.039(2) 0.030(3) 0.043(2) -0.008(2) -0.006(2) 0.004(2)
C28 0.040(2) 0.037(3) 0.038(2) -0.006(2) -0.006(2) 0.003(2)
C29 0.042(3) 0.044(4) 0.058(3) -0.010(3) -0.006(2) 0.002(2)
C30 0.050(3) 0.066(5) 0.070(4) -0.023(3) -0.009(3) 0.021(3)
C31 0.077(4) 0.050(4) 0.071(4) -0.024(3) -0.005(3) 0.018(4)
C32 0.077(4) 0.037(4) 0.073(4) -0.017(3) -0.003(3) -0.007(3)
C33 0.042(3) 0.048(4) 0.061(3) -0.013(3) 0.005(2) 0.003(3)
C34 0.036(2) 0.036(3) 0.036(2) -0.003(2) -0.005(2) 0.003(2)
C35 0.041(3) 0.045(3) 0.032(2) -0.004(2) 0.001(2) 0.004(2)
C36 0.039(2) 0.033(3) 0.045(3) -0.001(2) -0.002(2) 0.000(2)
C37 0.063(3) 0.043(4) 0.051(3) -0.007(3) -0.002(3) 0.010(3)
C38 0.062(3) 0.041(4) 0.074(4) 0.001(3) -0.002(3) 0.008(3)
C39 0.066(4) 0.045(4) 0.063(4) 0.018(3) -0.005(3) 0.003(3)
C40 0.063(3) 0.061(4) 0.044(3) 0.004(3) -0.007(3) 0.002(3)
C41 0.046(3) 0.045(3) 0.035(2) 0.001(2) -0.008(2) 0.005(2)
C42 0.063(3) 0.052(4) 0.034(2) -0.005(3) -0.007(2) 0.005(3)
C43 0.049(3) 0.041(3) 0.038(2) -0.010(2) -0.007(2) 0.002(2)
F2 0.090(2) 0.062(2) 0.0517(17) 0.0022(17) 0.0083(17) 0.017(2)
F3 0.106(3) 0.075(3) 0.076(2) -0.013(2) 0.011(2) 0.036(2)
F4 0.121(3) 0.059(3) 0.104(3) -0.008(2) -0.028(2) 0.040(2)
F5 0.129(3) 0.079(3) 0.088(3) 0.033(2) -0.014(2) 0.019(3)
F6 0.109(3) 0.101(3) 0.069(2) 0.026(2) 0.029(2) 0.029(3)
N1 0.038(2) 0.028(2) 0.0318(18) -0.0017(17) -0.0038(16) 0.0017(17)
P1 0.0396(6) 0.0338(8) 0.0306(5) -0.0026(5) -0.0017(5) 0.0032(6)
S1 0.0556(7) 0.0465(9) 0.0352(6) -0.0018(6) 0.0064(6) 0.0063(7)

loop_
_atom_type_symbol
_atom_type_description
_atom_type_scat_dispersion_real
_atom_type_scat_dispersion_imag
_atom_type_scat_source
C C 0.0033 0.0016 'International Tables Vol C Tables 4.2.6.8 and 6.1.1.4'
H H 0.0000 0.0000 'International Tables Vol C Tables 4.2.6.8 and 6.1.1.4'
Au Au -2.0133 8.8022 'International Tables Vol C Tables 4.2.6.8 and 6.1.1.4'
F F 0.0171 0.0103 'International Tables Vol C Tables 4.2.6.8 and 6.1.1.4'
N N 0.0061 0.0033 'International Tables Vol C Tables 4.2.6.8 and 6.1.1.4'
P P 0.1023 0.0942 'International Tables Vol C Tables 4.2.6.8 and 6.1.1.4'
S S 0.1246 0.1234 'International Tables Vol C Tables 4.2.6.8 and 6.1.1.4'

loop_
_exptl_crystal_face_index_h
_exptl_crystal_face_index_k
_exptl_crystal_face_index_l
_exptl_crystal_face_perp_dist
-2 2 -20 0.0951
12 0 0 0.1184
-12 -1 4 0.1105
-1 -2 19 0.0505
-1 -19 -2 0.0214
0 19 2 0.0197
-2 -17 -14 0.0559

loop_
_geom_angle_atom_site_label_1
_geom_angle_atom_site_label_2
_geom_angle_atom_site_label_3
_geom_angle
_geom_angle_site_symmetry_1
_geom_angle_site_symmetry_3
_geom_angle_publ_flag
C1 Au1 S1 177.56(14) . . ?
C2 C1 Au1 122.1(4) . . ?
C6 C1 Au1 123.6(4) . . ?
C6 C1 C2 114.2(5) . . ?
C1 C2 C3 122.7(5) . . ?
F2 C2 C1 119.8(4) . . ?
F2 C2 C3 117.5(4) . . ?
C4 C3 C2 119.8(5) . . ?
C4 C3 F3 120.8(4) . . ?
F3 C3 C2 119.3(5) . . ?
C3 C4 C5 120.0(5) . . ?
F4 C4 C3 120.0(5) . . ?
F4 C4 C5 120.0(5) . . ?
C4 C5 C6 118.6(5) . . ?
F5 C5 C4 119.9(5) . . ?
F5 C5 C6 121.6(5) . . ?
C1 C6 C5 124.7(5) . . ?
F6 C6 C1 118.8(5) . . ?
F6 C6 C5 116.5(5) . . ?
C8 C7 C12 119.3(5) . . ?
C8 C7 P1 120.3(4) . . ?
C12 C7 P1 120.2(4) . . ?
C7 C8 C9 119.8(5) . . ?
C10 C9 C8 120.6(5) . . ?
C9 C10 C11 119.6(6) . . ?
C12 C11 C10 120.3(6) . . ?
C11 C12 C7 120.4(5) . . ?
C14 C13 P1 117.8(4) . . ?
C18 C13 C14 118.8(5) . . ?
C18 C13 P1 123.4(4) . . ?
C13 C14 C15 120.2(6) . . ?
C16 C15 C14 120.7(7) . . ?
C15 C16 C17 120.6(6) . . ?
C16 C17 C18 119.7(7) . . ?
C13 C18 C17 120.0(6) . . ?
C20 C19 C24 119.7(4) . . ?
C20 C19 P1 121.2(3) . . ?
C24 C19 P1 119.2(3) . . ?
C19 C20 C21 121.2(4) . . ?
C22 C21 C20 120.3(5) . . ?
C21 C22 C23 120.7(4) . . ?
C22 C23 C27 123.7(4) . . ?
C24 C23 C22 119.2(4) . . ?
C24 C23 C27 117.1(4) . . ?
C23 C24 C19 118.8(4) . . ?
N1 C24 C19 117.6(4) . . ?
N1 C24 C23 123.6(4) . . ?
C26 C25 C34 121.8(4) . . ?
N1 C25 C26 121.3(4) . . ?
N1 C25 C34 116.9(4) . . ?
C27 C26 C25 121.9(4) . . ?
C23 C27 C28 122.7(4) . . ?
C26 C27 C23 117.8(4) . . ?
C26 C27 C28 119.5(4) . . ?
C29 C28 C27 121.1(5) . . ?
C29 C28 C33 118.5(4) . . ?
C33 C28 C27 120.2(4) . . ?
C28 C29 C30 120.4(6) . . ?
C31 C30 C29 120.5(5) . . ?
C32 C31 C30 119.0(5) . . ?
C33 C32 C31 121.2(6) . . ?
C32 C33 C28 120.4(5) . . ?
C35 C34 C25 120.1(4) . . ?
C35 C34 C43 118.5(4) . . ?
C43 C34 C25 121.3(4) . . ?
C34 C35 C36 122.0(4) . . ?
C37 C36 C35 122.4(4) . . ?
C37 C36 C41 119.7(5) . . ?
C41 C36 C35 117.9(4) . . ?
C38 C37 C36 120.8(5) . . ?
C37 C38 C39 120.4(6) . . ?
C40 C39 C38 121.0(5) . . ?
C39 C40 C41 120.4(5) . . ?
C36 C41 C40 117.7(5) . . ?
C42 C41 C36 119.6(5) . . ?
C42 C41 C40 122.6(4) . . ?
C43 C42 C41 121.3(4) . . ?
C42 C43 C34 120.7(5) . . ?
C25 N1 C24 118.0(3) . . ?
C7 P1 C13 110.8(2) . . ?
C7 P1 C19 109.2(2) . . ?
C7 P1 S1 111.74(15) . . ?
C13 P1 C19 108.5(2) . . ?
C13 P1 S1 109.52(15) . . ?
C19 P1 S1 107.00(16) . . ?
P1 S1 Au1 101.21(6) . . ?

loop_
_geom_bond_atom_site_label_1
_geom_bond_atom_site_label_2
_geom_bond_distance
_geom_bond_site_symmetry_2
_geom_bond_publ_flag
Au1 C1 2.030(5) . ?
Au1 S1 2.3148(13) . ?
C1 C2 1.383(7) . ?
C1 C6 1.361(8) . ?
C2 C3 1.390(7) . ?
C2 F2 1.354(6) . ?
C3 C4 1.345(8) . ?
C3 F3 1.354(6) . ?
C4 C5 1.364(8) . ?
C4 F4 1.338(6) . ?
C5 C6 1.378(8) . ?
C5 F5 1.329(7) . ?
C6 F6 1.356(6) . ?
C7 C8 1.385(6) . ?
C7 C12 1.386(7) . ?
C7 P1 1.797(5) . ?
C8 C9 1.388(8) . ?
C9 C10 1.357(8) . ?
C10 C11 1.393(8) . ?
C11 C12 1.363(8) . ?
C13 C14 1.380(7) . ?
C13 C18 1.377(7) . ?
C13 P1 1.805(4) . ?
C14 C15 1.387(8) . ?
C15 C16 1.339(10) . ?
C16 C17 1.365(10) . ?
C17 C18 1.401(8) . ?
C19 C20 1.361(6) . ?
C19 C24 1.429(6) . ?
C19 P1 1.806(4) . ?
C20 C21 1.392(7) . ?
C21 C22 1.358(7) . ?
C22 C23 1.411(6) . ?
C23 C24 1.405(6) . ?
C23 C27 1.430(6) . ?
C24 N1 1.361(5) . ?
C25 C26 1.400(6) . ?
C25 C34 1.476(6) . ?
C25 N1 1.337(5) . ?
C26 C27 1.359(6) . ?
C27 C28 1.483(6) . ?
C28 C29 1.382(6) . ?
C28 C33 1.390(7) . ?
C29 C30 1.386(7) . ?
C30 C31 1.374(9) . ?
C31 C32 1.371(8) . ?
C32 C33 1.370(7) . ?
C34 C35 1.367(6) . ?
C34 C43 1.419(6) . ?
C35 C36 1.419(7) . ?
C36 C37 1.401(7) . ?
C36 C41 1.417(6) . ?
C37 C38 1.360(8) . ?
C38 C39 1.392(7) . ?
C39 C40 1.357(8) . ?
C40 C41 1.433(7) . ?
C41 C42 1.386(7) . ?
C42 C43 1.363(7) . ?
P1 S1 2.0175(16) . ?

loop_
_exptl_oxdiff_crystal_face_indexfrac_h
_exptl_oxdiff_crystal_face_indexfrac_k
_exptl_oxdiff_crystal_face_indexfrac_l
_exptl_oxdiff_crystal_face_x
_exptl_oxdiff_crystal_face_y
_exptl_oxdiff_crystal_face_z
-2.0046 1.9391 -19.9847 -0.7695 0.6080 -0.0409
12.0027 -0.0073 0.0026 -0.0420 0.0561 0.9687
-12.0017 -0.9784 3.9954 0.2231 -0.1616 -0.9931
-0.9963 -1.9401 18.9850 0.7455 -0.5882 -0.1953
-0.9981 -18.9476 -1.9607 0.7537 0.6336 -0.0796
-0.0021 18.9482 1.9605 -0.7502 -0.6382 -0.0011
-2.0009 -16.9867 -13.9530 0.2568 0.9753 -0.0876
